data_2100372
loop_
_publ_author_name
'Britton, Doyle'

_publ_section_title
;
 3,5-Dihalo-4-hydroxybenzonitriles: isostructures, polymorphs and
 solvates
;
_journal_coeditor_code DE5020
_journal_date_accepted 2005-11-19
_journal_date_recd_electronic 2005-04-29
_journal_issue 1
_journal_name_full 'Acta Crystallographica Section B'
_journal_page_first 109
_journal_page_last 117
_journal_paper_category FA
_journal_paper_doi 10.1107/S0108768105038267
_journal_volume 62
_journal_year 2006
_chemical_formula_moiety 'C7 H3 I2 N O'
_chemical_formula_sum 'C7 H3 I2 N O'
_chemical_formula_weight 370.90
_chemical_name_common Iodoxynil
_chemical_name_systematic
;
 3,5-diiodo-4-hydroxybenzonitrile / polymorph C
;
_space_group_IT_number 14
_symmetry_cell_setting monoclinic
_symmetry_space_group_name_Hall '-P 2ybc'
_symmetry_space_group_name_H-M 'P 1 21/c 1'
_atom_sites_solution_hydrogens geom
_atom_sites_solution_primary direct
_atom_sites_solution_secondary difmap
_audit_creation_method SHELXTL
_cell_angle_alpha 90.00
_cell_angle_beta 91.900(10)
_cell_angle_gamma 90.00
_cell_formula_units_Z 8
_cell_length_a 15.657(4)
_cell_length_b 14.320(4)
_cell_length_c 7.724(2)
_cell_measurement_reflns_used 3574
_cell_measurement_temperature 173(2)
_cell_measurement_theta_max 27.5
_cell_measurement_theta_min 2.6
_cell_volume 1730.8(8)
_computing_cell_refinement 'SAINT (Bruker, 2002)'
_computing_data_collection 'SMART (Bruker, 2002)'
_computing_data_reduction SAINT
_computing_molecular_graphics SHELXTL
_computing_publication_material SHELXTL
_computing_structure_refinement SHELXTL
_computing_structure_solution 'SHELXTL (Sheldrick, 1997)'
_diffrn_ambient_temperature 173(2)
_diffrn_measured_fraction_theta_full 0.989
_diffrn_measured_fraction_theta_max 0.989
_diffrn_measurement_device_type
;
Siemens area detector diffractometer
;
_diffrn_measurement_method '\w scans'
_diffrn_radiation_monochromator graphite
_diffrn_radiation_source 'fine-focus sealed tube'
_diffrn_radiation_type MoK\a
_diffrn_radiation_wavelength 0.71073
_diffrn_reflns_av_R_equivalents 0.038
_diffrn_reflns_av_sigmaI/netI 0.029
_diffrn_reflns_limit_h_max 20
_diffrn_reflns_limit_h_min -20
_diffrn_reflns_limit_k_max 18
_diffrn_reflns_limit_k_min -17
_diffrn_reflns_limit_l_max 10
_diffrn_reflns_limit_l_min -10
_diffrn_reflns_number 16090
_diffrn_reflns_theta_full 27.50
_diffrn_reflns_theta_max 27.48
_diffrn_reflns_theta_min 1.31
_diffrn_standards_decay_% 'less than 1'
_diffrn_standards_number 0
_exptl_absorpt_coefficient_mu 7.208
_exptl_absorpt_correction_T_max 0.60
_exptl_absorpt_correction_T_min 0.47
_exptl_absorpt_correction_type multi-scan
_exptl_absorpt_process_details
;
 SADABS;  Sheldrick, 1996;  Blessing, 1995'
;
_exptl_crystal_colour colorless
_exptl_crystal_density_diffrn 2.841
_exptl_crystal_density_meas ?
_exptl_crystal_density_method .
_exptl_crystal_description needle
_exptl_crystal_F_000 1328
_exptl_crystal_size_max 0.50
_exptl_crystal_size_mid 0.10
_exptl_crystal_size_min 0.07
_refine_diff_density_max 0.60
_refine_diff_density_min -0.54
_refine_ls_extinction_coef 0.00378(9)
_refine_ls_extinction_method SHELXTL
_refine_ls_goodness_of_fit_ref 1.04
_refine_ls_hydrogen_treatment constr
_refine_ls_matrix_type full
_refine_ls_number_parameters 200
_refine_ls_number_reflns 3936
_refine_ls_number_restraints 0
_refine_ls_restrained_S_all 1.04
_refine_ls_R_factor_all 0.024
_refine_ls_R_factor_gt 0.020
_refine_ls_shift/su_max 0.006
_refine_ls_shift/su_mean 0.001
_refine_ls_structure_factor_coef Fsqd
_refine_ls_weighting_details
;
 calc w=1/[\s^2^(Fo^2^)+(0.014P)^2^+1.59P] where
P=(Fo^2^+2Fc^2^)/3
;
_refine_ls_weighting_scheme calc
_refine_ls_wR_factor_gt 0.044
_refine_ls_wR_factor_ref 0.046
_reflns_number_gt 3587
_reflns_number_total 3931
_reflns_threshold_expression '>2\s(I) '
_cod_data_source_file de5020.cif
_cod_data_source_block MI-C
_cod_original_sg_symbol_H-M 'P 21/c'
_cod_database_code 2100372
_cod_database_fobs_code 2100372

loop_
_symmetry_equiv_pos_as_xyz
'x, y, z'
'-x, y+1/2, -z+1/2'
'-x, -y, -z'
'x, -y-1/2, z-1/2'

loop_
_atom_site_label
_atom_site_fract_x
_atom_site_fract_y
_atom_site_fract_z
_atom_site_U_iso_or_equiv
_atom_site_adp_type
_atom_site_calc_flag
_atom_site_refinement_flags
_atom_site_occupancy
_atom_site_type_symbol
I13 0.646356(10) 0.465381(13) 0.63572(2) 0.02125(6) Uani d . 1 I
I15 0.349835(11) 0.687241(12) 0.88878(2) 0.02308(6) Uani d . 1 I
O14 0.52408(12) 0.63736(13) 0.7359(2) 0.0248(4) Uani d . 1 O
H14 0.5761 0.6281 0.7184 0.030 Uiso calc R 1 H
N17 0.32264(16) 0.23472(18) 0.9129(4) 0.0354(6) Uani d . 1 N
C11 0.39844(16) 0.38959(18) 0.8398(3) 0.0189(5) Uani d . 1 C
C12 0.47917(15) 0.38600(19) 0.7684(3) 0.0189(5) Uani d . 1 C
H12 0.5043 0.3274 0.7429 0.023 Uiso calc R 1 H
C13 0.52267(15) 0.46812(18) 0.7347(3) 0.0174(5) Uani d . 1 C
C14 0.48550(16) 0.55495(18) 0.7689(3) 0.0179(5) Uani d . 1 C
C15 0.40463(15) 0.55699(17) 0.8405(3) 0.0167(5) Uani d . 1 C
C16 0.36027(15) 0.47558(19) 0.8771(3) 0.0181(5) Uani d . 1 C
H16 0.3055 0.4781 0.9261 0.022 Uiso calc R 1 H
C17 0.35481(17) 0.3039(2) 0.8807(4) 0.0246(6) Uani d . 1 C
I23 1.138156(11) 0.827849(13) 0.60680(2) 0.02323(6) Uani d . 1 I
I25 0.847294(11) 1.048985(13) 0.89008(2) 0.02429(6) Uani d . 1 I
O24 1.01711(12) 1.00074(13) 0.7181(3) 0.0262(4) Uani d . 1 O
H24 1.0643 0.9914 0.6725 0.039 Uiso calc R 1 H
N27 0.82339(16) 0.59508(18) 0.9021(3) 0.0319(6) Uani d . 1 N
C21 0.89493(16) 0.75212(18) 0.8299(3) 0.0192(5) Uani d . 1 C
C22 0.97489(16) 0.74859(18) 0.7543(3) 0.0199(5) Uani d . 1 C
H22 1.0002 0.6901 0.7285 0.024 Uiso calc R 1 H
C23 1.01709(16) 0.83144(19) 0.7173(3) 0.0189(5) Uani d . 1 C
C24 0.98030(16) 0.91772(18) 0.7545(3) 0.0188(5) Uani d . 1 C
C25 0.90055(16) 0.91920(18) 0.8323(3) 0.0186(5) Uani d . 1 C
C26 0.85755(15) 0.83761(19) 0.8708(3) 0.0195(5) Uani d . 1 C
H26 0.8037 0.8397 0.9239 0.023 Uiso calc R 1 H
C27 0.85282(16) 0.6653(2) 0.8709(3) 0.0241(6) Uani d . 1 C

loop_
_atom_site_aniso_label
_atom_site_aniso_U_11
_atom_site_aniso_U_22
_atom_site_aniso_U_33
_atom_site_aniso_U_12
_atom_site_aniso_U_13
_atom_site_aniso_U_23
I13 0.01725(9) 0.02018(10) 0.02665(10) 0.00015(6) 0.00579(6) 0.00036(7)
I15 0.02349(10) 0.01406(10) 0.03225(11) 0.00244(6) 0.00940(7) 0.00079(7)
O14 0.0221(10) 0.0151(10) 0.0380(11) -0.0018(8) 0.0113(8) 0.0012(8)
N17 0.0341(14) 0.0178(13) 0.0556(17) -0.0033(11) 0.0185(12) -0.0002(12)
C11 0.0194(12) 0.0147(13) 0.0227(12) -0.0007(10) 0.0012(10) -0.0006(10)
C12 0.0190(12) 0.0153(13) 0.0226(12) 0.0015(10) 0.0017(10) -0.0005(10)
C13 0.0132(11) 0.0177(13) 0.0214(12) 0.0010(10) 0.0034(9) 0.0005(10)
C14 0.0185(12) 0.0162(13) 0.0190(12) -0.0020(10) 0.0008(9) 0.0017(10)
C15 0.0176(12) 0.0130(12) 0.0196(12) 0.0035(9) 0.0013(9) -0.0011(10)
C16 0.0184(12) 0.0169(14) 0.0192(12) -0.0018(10) 0.0042(10) 0.0008(10)
C17 0.0229(14) 0.0179(15) 0.0336(16) 0.0017(11) 0.0094(12) -0.0009(11)
I23 0.01934(10) 0.01976(11) 0.03114(11) -0.00083(7) 0.00923(7) -0.00137(7)
I25 0.02248(10) 0.01767(11) 0.03318(11) 0.00277(7) 0.00763(7) 0.00025(7)
O24 0.0228(10) 0.0170(10) 0.0394(11) -0.0003(8) 0.0110(8) 0.0032(8)
N27 0.0282(13) 0.0182(13) 0.0496(15) -0.0018(10) 0.0029(11) -0.0017(11)
C21 0.0188(12) 0.0163(13) 0.0226(13) -0.0023(10) 0.0012(9) 0.0031(10)
C22 0.0212(13) 0.0144(13) 0.0241(13) -0.0017(10) 0.0008(10) -0.0011(10)
C23 0.0144(12) 0.0211(14) 0.0214(12) 0.0005(10) 0.0047(9) -0.0008(10)
C24 0.0197(12) 0.0155(14) 0.0214(12) -0.0017(10) 0.0021(10) 0.0013(10)
C25 0.0191(12) 0.0168(13) 0.0201(12) 0.0030(10) 0.0018(9) -0.0004(10)
C26 0.0162(12) 0.0183(14) 0.0242(13) -0.0015(10) 0.0033(10) 0.0015(10)
C27 0.0196(14) 0.0246(16) 0.0286(15) 0.0021(11) 0.0066(11) -0.0012(11)

loop_
_atom_type_symbol
_atom_type_description
_atom_type_scat_dispersion_real
_atom_type_scat_dispersion_imag
_atom_type_scat_source
C C 0.0033 0.0016 'International Tables Vol C Tables 4.2.6.8 and 6.1.1.4'
H H 0.0000 0.0000 'International Tables Vol C Tables 4.2.6.8 and 6.1.1.4'
N N 0.0061 0.0033 'International Tables Vol C Tables 4.2.6.8 and 6.1.1.4'
O O 0.0106 0.0060 'International Tables Vol C Tables 4.2.6.8 and 6.1.1.4'
I I -0.4742 1.8119 'International Tables Vol C Tables 4.2.6.8 and 6.1.1.4'

loop_
_geom_angle_atom_site_label_1
_geom_angle_atom_site_label_2
_geom_angle_atom_site_label_3
_geom_angle
C14 O14 H14 109.5
C12 C11 C16 120.7(2)
C12 C11 C17 119.7(2)
C16 C11 C17 119.5(2)
C13 C12 C11 119.9(2)
C13 C12 H12 120.0
C11 C12 H12 120.0
C12 C13 C14 120.5(2)
C12 C13 I13 121.01(19)
C14 C13 I13 118.53(18)
O14 C14 C15 118.1(2)
O14 C14 C13 123.2(2)
C15 C14 C13 118.7(2)
C16 C15 C14 121.8(2)
C16 C15 I15 120.04(18)
C14 C15 I15 118.11(18)
C15 C16 C11 118.4(2)
C15 C16 H16 120.8
C11 C16 H16 120.8
N17 C17 C11 177.9(3)
C24 O24 H24 109.5
C22 C21 C26 120.8(2)
C22 C21 C27 118.7(2)
C26 C21 C27 120.4(2)
C23 C22 C21 119.5(2)
C23 C22 H22 120.3
C21 C22 H22 120.3
C22 C23 C24 120.6(2)
C22 C23 I23 120.15(19)
C24 C23 I23 119.21(19)
O24 C24 C23 123.5(2)
O24 C24 C25 117.8(2)
C23 C24 C25 118.7(2)
C26 C25 C24 121.6(2)
C26 C25 I25 120.25(18)
C24 C25 I25 118.12(19)
C25 C26 C21 118.7(2)
C25 C26 H26 120.6
C21 C26 H26 120.6
N27 C27 C21 176.7(3)

loop_
_geom_bond_atom_site_label_1
_geom_bond_atom_site_label_2
_geom_bond_distance
I13 C13 2.106(2)
I15 C15 2.092(2)
O14 C14 1.354(3)
O14 H14 0.8400
N17 C17 1.143(4)
C11 C12 1.397(3)
C11 C16 1.403(4)
C11 C17 1.444(4)
C12 C13 1.388(4)
C12 H12 0.9500
C13 C14 1.402(4)
C14 C15 1.399(3)
C15 C16 1.391(3)
C16 H16 0.9500
I23 C23 2.105(2)
I25 C25 2.091(3)
O24 C24 1.355(3)
O24 H24 0.8400
N27 C27 1.135(4)
C21 C22 1.400(3)
C21 C26 1.398(4)
C21 C27 1.447(4)
C22 C23 1.392(4)
C22 H22 0.9500
C23 C24 1.397(4)
C24 C25 1.404(3)
C25 C26 1.386(4)
C26 H26 0.9500

loop_
_cod_related_entry_id
_cod_related_entry_database
_cod_related_entry_code
1 ChemSpider 14774
